data_8105411
loop_
_publ_author_name
'Hu, Xu-Ze'
'Li, Guan-Feng'
'Li, Shi-Hui'

_publ_section_title
;
 The crystal structure of
 catena-poly[chlorido-(\m2-1,4-bis(pyridin-3-yl-methoxy)benzene-\k2
 N:N&#x2032;)copper(II)], C18H16ClN2O2Cu
;
_journal_issue 5
_journal_name_full 'Zeitschrift f\"ur Kristallographie - New Crystal Structures'
_journal_page_first 1169
_journal_page_last 1170
_journal_paper_doi 10.1515/ncrs-2020-0231
_journal_volume 235
_journal_year 2020
_chemical_formula_moiety '0.5(C36 H32 Cl2 Cu2 N4 O4)'
_chemical_formula_sum 'C18 H16 Cl Cu N2 O2'
_chemical_formula_weight 391.32
_space_group_crystal_system monoclinic
_space_group_IT_number 15
_space_group_name_Hall '-C 2yc'
_space_group_name_H-M_alt 'C 1 2/c 1'
_atom_sites_solution_hydrogens geom
_atom_sites_solution_primary direct
_atom_sites_solution_secondary difmap
_cell_angle_alpha 90.00
_cell_angle_beta 108.33(3)
_cell_angle_gamma 90.00
_cell_formula_units_Z 4
_cell_length_a 23.330(5)
_cell_length_b 7.1347(14)
_cell_length_c 10.328(2)
_cell_measurement_reflns_used 1518
_cell_measurement_temperature 296(2)
_cell_measurement_theta_max 25.49
_cell_measurement_theta_min 1.84
_cell_volume 1631.9(6)
_computing_molecular_graphics 'Olex2 (Dolomanov et al., 2009)'
_computing_publication_material 'Olex2 (Dolomanov et al., 2009)'
_computing_structure_refinement 'XL (Sheldrick, 2008)'
_computing_structure_solution 'SHELXS-97 (Sheldrick, 1990)'
_diffrn_ambient_temperature 296.15
_diffrn_measured_fraction_theta_full 0.997
_diffrn_measured_fraction_theta_max 0.997
_diffrn_measurement_device_type 'multiwire proportional'
_diffrn_measurement_method 'phi and omega scans'
_diffrn_radiation_monochromator graphite
_diffrn_radiation_type MoK\a
_diffrn_radiation_wavelength 0.71073
_diffrn_reflns_av_R_equivalents 0.0281
_diffrn_reflns_av_unetI/netI 0.0253
_diffrn_reflns_limit_h_max 28
_diffrn_reflns_limit_h_min -28
_diffrn_reflns_limit_k_max 8
_diffrn_reflns_limit_k_min -8
_diffrn_reflns_limit_l_max 12
_diffrn_reflns_limit_l_min -12
_diffrn_reflns_number 5928
_diffrn_reflns_theta_full 25.49
_diffrn_reflns_theta_max 25.49
_diffrn_reflns_theta_min 1.84
_diffrn_source 'fine-focus sealed tube'
_exptl_absorpt_coefficient_mu 1.515
_exptl_absorpt_correction_T_max 0.8633
_exptl_absorpt_correction_T_min 0.6593
_exptl_absorpt_correction_type multi-scan
_exptl_crystal_colour green
_exptl_crystal_density_diffrn 1.593
_exptl_crystal_density_method 'not measured'
_exptl_crystal_description block
_exptl_crystal_F_000 800
_exptl_crystal_size_max 0.3
_exptl_crystal_size_mid 0.2
_exptl_crystal_size_min 0.1
_refine_diff_density_max 0.269
_refine_diff_density_min -0.209
_refine_diff_density_rms 0.051
_refine_ls_extinction_method none
_refine_ls_goodness_of_fit_ref 1.036
_refine_ls_hydrogen_treatment constr
_refine_ls_matrix_type full
_refine_ls_number_parameters 110
_refine_ls_number_reflns 1518
_refine_ls_number_restraints 0
_refine_ls_restrained_S_all 1.036
_refine_ls_R_factor_all 0.0328
_refine_ls_R_factor_gt 0.0275
_refine_ls_shift/su_max 0.000
_refine_ls_shift/su_mean 0.000
_refine_ls_structure_factor_coef Fsqd
_refine_ls_weighting_details 'calc w=1/[\s^2^(Fo^2^)+(0.0375P)^2^+1.6335P] where P=(Fo^2^+2Fc^2^)/3'
_refine_ls_weighting_scheme calc
_refine_ls_wR_factor_gt 0.0726
_refine_ls_wR_factor_ref 0.0763
_reflns_number_gt 1336
_reflns_number_total 1518
_reflns_threshold_expression >2sigma(I)
_cod_data_source_file suppl_ncrs-2020-0231_suppl.cif
_cod_data_source_block t
_cod_original_cell_volume 1632.0(6)
_cod_database_code 8105411
_olex2_refinement_description
;
1. Fixed Uiso
 At 1.2 times of:
  All C(H) groups, All C(H,H) groups
2.a Secondary CH2 refined with riding coordinates:
 C6(H6A,H6B)
2.b Aromatic/amide H refined with riding coordinates:
 C1(H1), C2(H2), C3(H3), C5(H5), C8(H8), C9(H9)
;
_olex2_submission_special_instructions 'No special instructions were received'

loop_
_space_group_symop_id
_space_group_symop_operation_xyz
1 'x, y, z'
2 '-x, y, -z+1/2'
3 'x+1/2, y+1/2, z'
4 '-x+1/2, y+1/2, -z+1/2'
5 '-x, -y, -z'
6 'x, -y, z-1/2'
7 '-x+1/2, -y+1/2, -z'
8 'x+1/2, -y+1/2, z-1/2'

loop_
_atom_site_label
_atom_site_type_symbol
_atom_site_fract_x
_atom_site_fract_y
_atom_site_fract_z
_atom_site_U_iso_or_equiv
_atom_site_adp_type
_atom_site_occupancy
_atom_site_calc_flag
_atom_site_disorder_assembly
_atom_site_disorder_group
_atom_site_site_symmetry_order
_atom_site_refinement_flags_posn
_atom_site_refinement_flags_adp
_atom_site_refinement_flags_occupancy
Cu1 Cu 0.5000 0.21986(6) 0.7500 0.04474(17) Uani 1 d . . 2 S T P
Cl1 Cl 0.5000 0.54022(12) 0.7500 0.0546(3) Uani 1 d . . 2 S T P
C1 C 0.56443(10) -0.0541(3) 0.6415(2) 0.0435(6) Uani 1 d . . 1 . . .
H1 H 0.5458 -0.1399 0.6832 0.052 Uiso 1 calc . . 1 R . .
C2 C 0.60098(12) -0.1196(3) 0.5706(3) 0.0517(6) Uani 1 d . . 1 . . .
H2 H 0.6064 -0.2478 0.5631 0.062 Uiso 1 calc . . 1 R . .
C3 C 0.62958(10) 0.0057(3) 0.5104(2) 0.0441(6) Uani 1 d . . 1 . . .
H3 H 0.6549 -0.0370 0.4629 0.053 Uiso 1 calc . . 1 R . .
C4 C 0.62047(9) 0.1942(3) 0.5212(2) 0.0337(5) Uani 1 d . . 1 . . .
C5 C 0.58179(10) 0.2498(3) 0.5921(2) 0.0362(5) Uani 1 d . . 1 . . .
H5 H 0.5744 0.3772 0.5975 0.043 Uiso 1 calc . . 1 R . .
C6 C 0.65002(10) 0.3382(3) 0.4571(2) 0.0391(5) Uani 1 d . . 1 . . .
H6A H 0.6725 0.2769 0.4044 0.047 Uiso 1 calc . . 1 R . .
H6B H 0.6196 0.4180 0.3963 0.047 Uiso 1 calc . . 1 R . .
C7 C 0.71894(9) 0.5955(3) 0.5266(2) 0.0308(4) Uani 1 d . . 1 . . .
C8 C 0.75543(9) 0.7016(3) 0.6323(2) 0.0333(5) Uani 1 d . . 1 . . .
H8 H 0.7592 0.6691 0.7218 0.040 Uiso 1 calc . . 1 R . .
C9 C 0.78655(9) 0.8557(3) 0.6075(2) 0.0325(5) Uani 1 d . . 1 . . .
H9 H 0.8109 0.9260 0.6797 0.039 Uiso 1 calc . . 1 R . .
N1 N 0.55450(8) 0.1291(3) 0.65311(19) 0.0382(4) Uani 1 d . . 1 . . .
O1 O 0.68951(7) 0.4469(2) 0.56254(14) 0.0420(4) Uani 1 d . . 1 . . .

loop_
_atom_site_aniso_label
_atom_site_aniso_U_11
_atom_site_aniso_U_22
_atom_site_aniso_U_33
_atom_site_aniso_U_23
_atom_site_aniso_U_13
_atom_site_aniso_U_12
Cu1 0.0456(3) 0.0434(3) 0.0576(3) 0.000 0.0339(2) 0.000
Cl1 0.0534(5) 0.0336(5) 0.0853(7) 0.000 0.0339(5) 0.000
C1 0.0457(13) 0.0330(13) 0.0605(15) 0.0057(10) 0.0291(11) -0.0038(10)
C2 0.0580(15) 0.0310(13) 0.0774(18) -0.0002(12) 0.0373(14) 0.0037(11)
C3 0.0417(12) 0.0425(14) 0.0573(14) -0.0027(11) 0.0288(11) 0.0033(11)
C4 0.0307(10) 0.0380(12) 0.0347(11) -0.0012(9) 0.0138(9) -0.0050(9)
C5 0.0406(12) 0.0288(11) 0.0455(12) -0.0002(9) 0.0226(10) -0.0029(9)
C6 0.0395(12) 0.0451(13) 0.0375(11) -0.0046(10) 0.0193(9) -0.0129(10)
C7 0.0318(10) 0.0319(11) 0.0334(10) 0.0018(8) 0.0168(8) -0.0020(8)
C8 0.0375(11) 0.0411(12) 0.0246(9) 0.0024(9) 0.0143(8) -0.0036(10)
C9 0.0338(11) 0.0388(12) 0.0275(10) -0.0030(8) 0.0131(8) -0.0048(9)
N1 0.0398(10) 0.0336(11) 0.0495(11) 0.0005(8) 0.0259(8) -0.0016(8)
O1 0.0502(9) 0.0445(9) 0.0334(8) 0.0015(7) 0.0163(7) -0.0194(8)

loop_
_atom_type_symbol
_atom_type_description
_atom_type_scat_dispersion_real
_atom_type_scat_dispersion_imag
_atom_type_scat_source
C C 0.0033 0.0016 'International Tables Vol C Tables 4.2.6.8 and 6.1.1.4'
H H 0.0000 0.0000 'International Tables Vol C Tables 4.2.6.8 and 6.1.1.4'
N N 0.0061 0.0033 'International Tables Vol C Tables 4.2.6.8 and 6.1.1.4'
O O 0.0106 0.0060 'International Tables Vol C Tables 4.2.6.8 and 6.1.1.4'
Cu Cu 0.3201 1.2651 'International Tables Vol C Tables 4.2.6.8 and 6.1.1.4'
Cl Cl 0.1484 0.1585 'International Tables Vol C Tables 4.2.6.8 and 6.1.1.4'

loop_
_geom_angle_atom_site_label_1
_geom_angle_atom_site_label_2
_geom_angle_atom_site_label_3
_geom_angle
_geom_angle_site_symmetry_1
_geom_angle_site_symmetry_3
N1 Cu1 Cl1 109.30(5) . .
N1 Cu1 Cl1 109.30(5) 2_656 .
N1 Cu1 N1 141.40(11) 2_656 .
C2 C1 H1 118.8 . .
N1 C1 H1 118.8 . .
N1 C1 C2 122.3(2) . .
C1 C2 H2 120.3 . .
C1 C2 C3 119.5(2) . .
C3 C2 H2 120.3 . .
C2 C3 H3 120.3 . .
C4 C3 C2 119.4(2) . .
C4 C3 H3 120.3 . .
C3 C4 C5 117.8(2) . .
C3 C4 C6 122.04(19) . .
C5 C4 C6 120.2(2) . .
C4 C5 H5 118.4 . .
N1 C5 C4 123.3(2) . .
N1 C5 H5 118.4 . .
C4 C6 H6A 110.1 . .
C4 C6 H6B 110.0 . .
H6A C6 H6B 108.4 . .
O1 C6 C4 108.24(17) . .
O1 C6 H6A 110.1 . .
O1 C6 H6B 110.1 . .
C8 C7 C9 119.34(19) . 7_666
O1 C7 C8 116.41(17) . .
O1 C7 C9 124.24(18) . 7_666
C7 C8 H8 119.4 . .
C7 C8 C9 121.15(18) . .
C9 C8 H8 119.4 . .
C7 C9 H9 120.2 7_666 .
C8 C9 C7 119.50(19) . 7_666
C8 C9 H9 120.2 . .
C1 N1 Cu1 121.76(15) . .
C1 N1 C5 117.64(19) . .
C5 N1 Cu1 120.57(15) . .
C7 O1 C6 118.25(15) . .

loop_
_geom_bond_atom_site_label_1
_geom_bond_atom_site_label_2
_geom_bond_distance
_geom_bond_site_symmetry_2
Cu1 Cl1 2.2856(11) .
Cu1 N1 1.9589(18) 2_656
Cu1 N1 1.9589(18) .
C1 H1 0.9300 .
C1 C2 1.370(3) .
C1 N1 1.340(3) .
C2 H2 0.9300 .
C2 C3 1.375(3) .
C3 H3 0.9300 .
C3 C4 1.372(3) .
C4 C5 1.387(3) .
C4 C6 1.502(3) .
C5 H5 0.9300 .
C5 N1 1.341(3) .
C6 H6A 0.9700 .
C6 H6B 0.9700 .
C6 O1 1.416(3) .
C7 C8 1.380(3) .
C7 C9 1.394(3) 7_666
C7 O1 1.376(2) .
C8 H8 0.9300 .
C8 C9 1.385(3) .
C9 C7 1.394(3) 7_666
C9 H9 0.9300 .

loop_
_geom_hbond_atom_site_label_D
_geom_hbond_atom_site_label_H
_geom_hbond_atom_site_label_A
_geom_hbond_distance_DH
_geom_hbond_distance_HA
_geom_hbond_distance_DA
_geom_hbond_angle_DHA
_geom_hbond_site_symmetry_A
C1 H1 Cl1 0.93 2.70 3.599(2) 162.6 1_545
C6 H6B Cl1 0.97 2.74 3.587(3) 146.2 5_666

loop_
_geom_torsion_atom_site_label_1
_geom_torsion_atom_site_label_2
_geom_torsion_atom_site_label_3
_geom_torsion_atom_site_label_4
_geom_torsion
_geom_torsion_site_symmetry_1
_geom_torsion_site_symmetry_2
_geom_torsion_site_symmetry_3
_geom_torsion_site_symmetry_4
Cl1 Cu1 N1 C1 177.94(17) . . . .
Cl1 Cu1 N1 C5 -4.19(18) . . . .
C1 C2 C3 C4 -0.8(4) . . . .
C2 C1 N1 Cu1 177.97(19) . . . .
C2 C1 N1 C5 0.0(4) . . . .
C2 C3 C4 C5 -0.7(3) . . . .
C2 C3 C4 C6 -179.6(2) . . . .
C3 C4 C5 N1 1.9(3) . . . .
C3 C4 C6 O1 -116.0(2) . . . .
C4 C5 N1 Cu1 -179.53(16) . . . .
C4 C5 N1 C1 -1.6(3) . . . .
C4 C6 O1 C7 -176.24(18) . . . .
C5 C4 C6 O1 65.1(3) . . . .
C6 C4 C5 N1 -179.2(2) . . . .
C7 C8 C9 C7 -0.1(3) . . . 7_666
C8 C7 O1 C6 177.89(19) . . . .
C9 C7 C8 C9 0.1(3) 7_666 . . .
C9 C7 O1 C6 -1.4(3) 7_666 . . .
N1 Cu1 N1 C1 -2.06(17) 2_656 . . .
N1 Cu1 N1 C5 175.81(18) 2_656 . . .
N1 C1 C2 C3 1.1(4) . . . .
O1 C7 C8 C9 -179.24(19) . . . .
